data_4125003
loop_
_publ_author_name
'Protchenko, Andrey V.'
'Bates, Joshua I.'
'Saleh, Liban M. A.'
'Blake, Matthew P.'
'Schwarz, Andrew D.'
'Kolychev, Eugene L.'
'Thompson, Amber L.'
'Jones, Cameron'
'Mountford, Philip'
'Aldridge, Simon'

_publ_section_title
;
 Enabling and Probing Oxidative Addition and Reductive Elimination at a
 Group 14 Metal Center: Cleavage and Functionalization of E-H Bonds by a
 Bis(boryl)stannylene.
;
_journal_issue 13
_journal_name_full 'Journal of the American Chemical Society'
_journal_page_first 4555
_journal_page_last 4564
_journal_paper_doi 10.1021/jacs.6b00710
_journal_volume 138
_journal_year 2016
_chemical_formula_moiety 'C56 H83 B2 N5 Sn1, 0.25(C6H14)'
_chemical_formula_sum 'C57.5 H86.5 B2 N5 Sn'
_chemical_formula_weight 988.16
_chemical_melting_point ?
_chemical_name_systematic
;
Sn{B(NArCH)2}2NtBu
;
_space_group_IT_number 14
_symmetry_cell_setting monoclinic
_symmetry_space_group_name_Hall '-P 2ybc'
_symmetry_space_group_name_H-M 'P 1 21/c 1'
_atom_sites_solution_hydrogens difmap
_atom_sites_solution_primary direct
_atom_sites_solution_secondary difmap
_cell_angle_alpha 90
_cell_angle_beta 102.8998(11)
_cell_angle_gamma 90
_cell_formula_units_Z 4
_cell_length_a 20.3402(2)
_cell_length_b 12.8395(1)
_cell_length_c 22.8290(3)
_cell_measurement_reflns_used 17222
_cell_measurement_temperature 150
_cell_measurement_theta_max 77
_cell_measurement_theta_min 3
_cell_volume 5811.51(11)
_computing_cell_refinement 'CrysAlis, (Oxford Diffraction, 2002)'
_computing_data_collection 'SuperNova, (Oxford Diffraction, 2010)'
_computing_data_reduction 'CrysAlis, (Oxford Diffraction, 2002)'
_computing_molecular_graphics 'CAMERON (Watkin et al., 1996)'
_computing_publication_material 'CRYSTALS (Betteridge et al., 2003)'
_computing_structure_refinement 'CRYSTALS (Betteridge et al., 2003)'
_computing_structure_solution 'SIR92 (Altomare et al., 1994)'
_diffrn_ambient_temperature 150
_diffrn_measured_fraction_theta_full 0.996
_diffrn_measured_fraction_theta_max 0.984
_diffrn_measurement_device Area
_diffrn_measurement_device_type 'Oxford Diffraction SuperNova'
_diffrn_measurement_method \w
_diffrn_radiation_monochromator graphite
_diffrn_radiation_type 'Cu K\a'
_diffrn_radiation_wavelength 1.54180
_diffrn_reflns_av_R_equivalents 0.026
_diffrn_reflns_limit_h_max 25
_diffrn_reflns_limit_h_min -24
_diffrn_reflns_limit_k_max 15
_diffrn_reflns_limit_k_min -16
_diffrn_reflns_limit_l_max 19
_diffrn_reflns_limit_l_min -27
_diffrn_reflns_number 34404
_diffrn_reflns_theta_full 73.030
_diffrn_reflns_theta_max 76.073
_diffrn_reflns_theta_min 3.975
_diffrn_standards_number 0
_exptl_absorpt_coefficient_mu 3.770
_exptl_absorpt_correction_T_max 0.83
_exptl_absorpt_correction_T_min 0.52
_exptl_absorpt_correction_type multi-scan
_exptl_absorpt_process_details 'CrysAlis, (Oxford Diffraction, 2002)'
_exptl_crystal_colour orange
_exptl_crystal_density_diffrn 1.129
_exptl_crystal_density_method 'not measured'
_exptl_crystal_description block
_exptl_crystal_F_000 2106
_exptl_crystal_size_max 0.05
_exptl_crystal_size_mid 0.05
_exptl_crystal_size_min 0.05
_refine_diff_density_max 2.31
_refine_diff_density_min -1.30
_refine_ls_extinction_method None
_refine_ls_goodness_of_fit_ref 1.0373
_refine_ls_hydrogen_treatment constr
_refine_ls_matrix_type full
_refine_ls_number_parameters 604
_refine_ls_number_reflns 10355
_refine_ls_number_restraints 14
_refine_ls_R_factor_all 0.0412
_refine_ls_R_factor_gt 0.0368
_refine_ls_shift/su_max 0.0012059
_refine_ls_shift/su_mean 0.0000500
_refine_ls_structure_factor_coef F
_refine_ls_weighting_details
;
 Method, part 1, Chebychev polynomial, (Watkin, 1994, Prince, 1982) 
 [weight] = 1.0/[A~0~*T~0~(x)+A~1~*T~1~(x) ... +A~n-1~]*T~n-1~(x)] 
 where A~i~ are the Chebychev coefficients listed below and x= Fcalc/Fmax 
 Method = Robust Weighting (Prince, 1982) 
 W = [weight] * [1-(deltaF/6*sigmaF)^2^]^2^ 
 A~i~ are: 
 0.849E-01 -13.4 -9.18 -2.93 -7.08 
;
_refine_ls_weighting_scheme calc
_refine_ls_wR_factor_all 0.0292
_refine_ls_wR_factor_gt 0.0274
_refine_ls_wR_factor_ref 0.0269
_reflns_limit_h_max 24
_reflns_limit_h_min -25
_reflns_limit_k_max 16
_reflns_limit_k_min 0
_reflns_limit_l_max 27
_reflns_limit_l_min 0
_reflns_number_gt 10758
_reflns_number_total 11964
_reflns_threshold_expression I>2.0\s(I)
_oxford_diffrn_Wilson_B_factor 1.86
_oxford_diffrn_Wilson_scale 0.28
_oxford_refine_ls_r_factor_ref 0.0353
_oxford_refine_ls_scale 2.2852(14)
_oxford_reflns_number_all 11964
_oxford_reflns_threshold_expression_ref I>3.0\s(I)
_oxford_structure_analysis_title MPB183
_cod_data_source_file ja6b00710_si_002.cif
_cod_data_source_block 1a-NH2tBu
_cod_depositor_comments
;
The following automatic conversions were performed:

'_chemical_melting_point' value 'not measured' was changed to '?' -
the value is undefined or not given.

Automatic conversion script
Id: cif_fix_values 4268 2015-11-12 08:31:59Z antanas 

 Adding full bibliography for 4125002--4125015.cif.
;
_cod_original_sg_symbol_Hall '-P 2ybc '
_cod_original_sg_symbol_H-M 'P 1 21/c 1 '
_cod_original_formula_sum 'C57.50 H86.50 B2 N5 Sn1'
_cod_database_code 4125003

loop_
_symmetry_equiv_pos_as_xyz
x,y,z
-x,-y,-z
-x,y+1/2,-z+1/2
x,-y+1/2,z+1/2

loop_
_atom_site_label
_atom_site_type_symbol
_atom_site_fract_x
_atom_site_fract_y
_atom_site_fract_z
_atom_site_U_iso_or_equiv
_atom_site_occupancy
_atom_site_adp_type
_atom_site_refinement_flags_posn
_atom_site_refinement_flags_adp
Sn1 Sn 0.728930(6) 0.418167(9) 0.726268(5) 0.0221 1.0000 Uani . .
B1 B 0.84603(11) 0.42460(16) 0.75049(9) 0.0233 1.0000 Uani . .
B2 B 0.66957(11) 0.54809(16) 0.76436(9) 0.0229 1.0000 Uani . .
N1 N 0.88263(8) 0.33823(13) 0.78352(7) 0.0265 1.0000 Uani . .
N2 N 0.89919(8) 0.48113(12) 0.72968(7) 0.0259 1.0000 Uani . .
N3 N 0.61248(8) 0.60310(13) 0.72795(7) 0.0267 1.0000 Uani . .
N4 N 0.65812(8) 0.55941(13) 0.82471(7) 0.0265 1.0000 Uani . .
N5 N 0.72725(8) 0.50311(13) 0.63478(7) 0.0255 1.0000 Uani . .
C1 C 0.95117(10) 0.34502(17) 0.78262(10) 0.0344 1.0000 Uani . .
C2 C 0.96099(10) 0.42936(17) 0.75105(10) 0.0325 1.0000 Uani . .
C3 C 0.85980(9) 0.25661(16) 0.81722(9) 0.0280 1.0000 Uani . .
C4 C 0.87344(12) 0.26548(18) 0.87994(10) 0.0375 1.0000 Uani . .
C5 C 0.85020(13) 0.1859(2) 0.91215(11) 0.0446 1.0000 Uani . .
C6 C 0.81699(12) 0.0999(2) 0.88315(12) 0.0445 1.0000 Uani . .
C7 C 0.80632(11) 0.09130(17) 0.82143(11) 0.0375 1.0000 Uani . .
C8 C 0.82764(10) 0.16917(15) 0.78707(9) 0.0285 1.0000 Uani . .
C9 C 0.91359(14) 0.3579(2) 0.91175(11) 0.0500 1.0000 Uani . .
C10 C 0.87209(17) 0.4518(3) 0.91119(15) 0.0679 1.0000 Uani . .
C11 C 0.95859(19) 0.3306(3) 0.97038(16) 0.0835 1.0000 Uani . .
C12 C 0.81875(11) 0.15638(16) 0.71971(9) 0.0320 1.0000 Uani . .
C13 C 0.75231(14) 0.1059(2) 0.68944(13) 0.0545 1.0000 Uani . .
C14 C 0.87814(15) 0.0962(2) 0.70587(13) 0.0550 1.0000 Uani . .
C15 C 0.89665(9) 0.57331(15) 0.69412(9) 0.0261 1.0000 Uani . .
C16 C 0.91588(10) 0.56935(17) 0.63817(9) 0.0301 1.0000 Uani . .
C17 C 0.91026(11) 0.6608(2) 0.60405(9) 0.0378 1.0000 Uani . .
C18 C 0.88723(11) 0.75225(19) 0.62351(10) 0.0396 1.0000 Uani . .
C19 C 0.87198(11) 0.75627(17) 0.67952(10) 0.0348 1.0000 Uani . .
C20 C 0.87722(9) 0.66838(16) 0.71621(9) 0.0276 1.0000 Uani . .
C21 C 0.94802(11) 0.47482(19) 0.61533(10) 0.0366 1.0000 Uani . .
C22 C 0.92227(13) 0.4544(2) 0.54809(11) 0.0508 1.0000 Uani . .
C23 C 1.02508(12) 0.4897(2) 0.62687(12) 0.0460 1.0000 Uani . .
C24 C 0.86780(11) 0.67845(17) 0.78034(9) 0.0318 1.0000 Uani . .
C25 C 0.83174(13) 0.77861(19) 0.79124(11) 0.0434 1.0000 Uani . .
C26 C 0.93728(12) 0.6737(2) 0.82405(10) 0.0431 1.0000 Uani . .
C27 C 0.57070(12) 0.64043(19) 0.76523(9) 0.0389 1.0000 Uani . .
C28 C 0.59768(12) 0.61398(18) 0.82198(9) 0.0360 1.0000 Uani . .
C29 C 0.58519(9) 0.60948(14) 0.66458(8) 0.0233 1.0000 Uani . .
C30 C 0.60860(9) 0.68631(14) 0.63046(8) 0.0247 1.0000 Uani . .
C31 C 0.57687(10) 0.69568(16) 0.56973(9) 0.0279 1.0000 Uani . .
C32 C 0.52284(11) 0.63232(16) 0.54444(9) 0.0305 1.0000 Uani . .
C33 C 0.50028(10) 0.55737(16) 0.57849(9) 0.0293 1.0000 Uani . .
C34 C 0.53119(10) 0.54344(15) 0.63907(9) 0.0265 1.0000 Uani . .
C35 C 0.66500(10) 0.75970(16) 0.65969(10) 0.0316 1.0000 Uani . .
C36 C 0.70081(11) 0.81078(19) 0.61492(12) 0.0409 1.0000 Uani . .
C37 C 0.63836(14) 0.8440(2) 0.69613(13) 0.0503 1.0000 Uani . .
C38 C 0.50534(12) 0.45853(17) 0.67483(10) 0.0357 1.0000 Uani . .
C39 C 0.51501(15) 0.35062(19) 0.65098(13) 0.0491 1.0000 Uani . .
C40 C 0.43240(16) 0.4763(3) 0.67754(18) 0.0728 1.0000 Uani . .
C41 C 0.68805(10) 0.51556(17) 0.88244(8) 0.0289 1.0000 Uani . .
C42 C 0.67298(11) 0.41254(19) 0.89399(10) 0.0364 1.0000 Uani . .
C43 C 0.69715(15) 0.3744(2) 0.95252(12) 0.0545 1.0000 Uani . .
C44 C 0.73219(16) 0.4381(3) 0.99739(11) 0.0617 1.0000 Uani . .
C45 C 0.74575(14) 0.5392(2) 0.98541(10) 0.0498 1.0000 Uani . .
C46 C 0.72539(12) 0.58024(19) 0.92742(9) 0.0361 1.0000 Uani . .
C47 C 0.62848(12) 0.34396(19) 0.84671(11) 0.0410 1.0000 Uani . .
C48 C 0.65885(18) 0.2371(2) 0.84223(16) 0.0634 1.0000 Uani . .
C49 C 0.55807(15) 0.3367(3) 0.85856(18) 0.0757 1.0000 Uani . .
C50 C 0.74136(15) 0.6926(2) 0.91507(11) 0.0493 1.0000 Uani . .
C51 C 0.81155(17) 0.7266(3) 0.94749(13) 0.0638 1.0000 Uani . .
C52 C 0.6886(2) 0.7661(3) 0.9317(2) 0.0923 1.0000 Uani . .
C53 C 0.71892(10) 0.44048(17) 0.57798(8) 0.0283 1.0000 Uani . .
C54 C 0.77181(11) 0.35392(17) 0.58857(10) 0.0334 1.0000 Uani . .
C55 C 0.72738(14) 0.5129(2) 0.52707(10) 0.0440 1.0000 Uani . .
C56 C 0.64879(11) 0.3939(2) 0.56396(11) 0.0415 1.0000 Uani . .
H1 H 0.7667 0.5371 0.6390 0.0386 1.0000 Uiso R .
H2 H 0.6947 0.5513 0.6290 0.0384 1.0000 Uiso R .
H11 H 0.9837 0.2973 0.8012 0.0411 1.0000 Uiso R .
H21 H 1.0020 0.4523 0.7441 0.0390 1.0000 Uiso R .
H51 H 0.8581 0.1908 0.9540 0.0530 1.0000 Uiso R .
H61 H 0.8003 0.0475 0.9052 0.0531 1.0000 Uiso R .
H71 H 0.7844 0.0317 0.8022 0.0449 1.0000 Uiso R .
H91 H 0.9438 0.3782 0.8844 0.0611 1.0000 Uiso R .
H101 H 0.8458 0.4680 0.8709 0.1019 1.0000 Uiso R .
H102 H 0.8427 0.4368 0.9388 0.1018 1.0000 Uiso R .
H103 H 0.9007 0.5103 0.9280 0.1019 1.0000 Uiso R .
H111 H 0.9889 0.3889 0.9843 0.1242 1.0000 Uiso R .
H112 H 0.9853 0.2709 0.9667 0.1249 1.0000 Uiso R .
H113 H 0.9324 0.3171 0.9994 0.1259 1.0000 Uiso R .
H121 H 0.8184 0.2268 0.7025 0.0377 1.0000 Uiso R .
H131 H 0.7140 0.1430 0.6973 0.0818 1.0000 Uiso R .
H132 H 0.7512 0.0371 0.7036 0.0817 1.0000 Uiso R .
H133 H 0.7479 0.1024 0.6470 0.0818 1.0000 Uiso R .
H141 H 0.8781 0.0262 0.7213 0.0824 1.0000 Uiso R .
H142 H 0.9209 0.1293 0.7239 0.0823 1.0000 Uiso R .
H143 H 0.8729 0.0933 0.6629 0.0818 1.0000 Uiso R .
H171 H 0.9239 0.6593 0.5678 0.0451 1.0000 Uiso R .
H181 H 0.8836 0.8127 0.5996 0.0472 1.0000 Uiso R .
H191 H 0.8593 0.8201 0.6933 0.0420 1.0000 Uiso R .
H211 H 0.9392 0.4132 0.6375 0.0442 1.0000 Uiso R .
H221 H 0.8740 0.4532 0.5365 0.0751 1.0000 Uiso R .
H222 H 0.9388 0.5069 0.5247 0.0760 1.0000 Uiso R .
H223 H 0.9381 0.3881 0.5369 0.0763 1.0000 Uiso R .
H231 H 1.0346 0.5491 0.6041 0.0686 1.0000 Uiso R .
H232 H 1.0444 0.5013 0.6684 0.0681 1.0000 Uiso R .
H233 H 1.0460 0.4300 0.6138 0.0685 1.0000 Uiso R .
H241 H 0.8401 0.6192 0.7874 0.0371 1.0000 Uiso R .
H251 H 0.8258 0.7792 0.8313 0.0648 1.0000 Uiso R .
H252 H 0.8576 0.8388 0.7844 0.0646 1.0000 Uiso R .
H253 H 0.7885 0.7818 0.7649 0.0647 1.0000 Uiso R .
H261 H 0.9601 0.6097 0.8193 0.0650 1.0000 Uiso R .
H262 H 0.9665 0.7300 0.8172 0.0648 1.0000 Uiso R .
H263 H 0.9329 0.6751 0.8652 0.0643 1.0000 Uiso R .
H271 H 0.5315 0.6775 0.7514 0.0469 1.0000 Uiso R .
H281 H 0.5804 0.6282 0.8553 0.0431 1.0000 Uiso R .
H311 H 0.5926 0.7447 0.5466 0.0331 1.0000 Uiso R .
H321 H 0.5012 0.6410 0.5028 0.0367 1.0000 Uiso R .
H331 H 0.4633 0.5165 0.5611 0.0351 1.0000 Uiso R .
H351 H 0.6976 0.7194 0.6884 0.0367 1.0000 Uiso R .
H361 H 0.6698 0.8510 0.5868 0.0602 1.0000 Uiso R .
H362 H 0.7197 0.7587 0.5929 0.0599 1.0000 Uiso R .
H363 H 0.7371 0.8556 0.6349 0.0602 1.0000 Uiso R .
H371 H 0.6746 0.8892 0.7142 0.0748 1.0000 Uiso R .
H372 H 0.6193 0.8126 0.7278 0.0744 1.0000 Uiso R .
H373 H 0.6049 0.8848 0.6698 0.0747 1.0000 Uiso R .
H381 H 0.5319 0.4599 0.7162 0.0425 1.0000 Uiso R .
H391 H 0.4901 0.3454 0.6095 0.0739 1.0000 Uiso R .
H392 H 0.5625 0.3400 0.6538 0.0744 1.0000 Uiso R .
H393 H 0.4988 0.2995 0.6753 0.0727 1.0000 Uiso R .
H401 H 0.4048 0.4798 0.6370 0.1088 1.0000 Uiso R .
H402 H 0.4292 0.5404 0.6980 0.1093 1.0000 Uiso R .
H403 H 0.4177 0.4198 0.6990 0.1085 1.0000 Uiso R .
H431 H 0.6889 0.3054 0.9616 0.0653 1.0000 Uiso R .
H441 H 0.7462 0.4116 1.0364 0.0744 1.0000 Uiso R .
H451 H 0.7685 0.5828 1.0166 0.0600 1.0000 Uiso R .
H471 H 0.6243 0.3787 0.8081 0.0482 1.0000 Uiso R .
H481 H 0.7039 0.2462 0.8359 0.0950 1.0000 Uiso R .
H482 H 0.6608 0.1993 0.8786 0.0942 1.0000 Uiso R .
H483 H 0.6322 0.2000 0.8087 0.0950 1.0000 Uiso R .
H491 H 0.5389 0.4044 0.8576 0.1127 1.0000 Uiso R .
H492 H 0.5582 0.3060 0.8968 0.1127 1.0000 Uiso R .
H493 H 0.5298 0.2963 0.8274 0.1126 1.0000 Uiso R .
H501 H 0.7385 0.7009 0.8725 0.0594 1.0000 Uiso R .
H511 H 0.8226 0.7933 0.9346 0.0955 1.0000 Uiso R .
H512 H 0.8143 0.7301 0.9905 0.0957 1.0000 Uiso R .
H513 H 0.8445 0.6772 0.9403 0.0953 1.0000 Uiso R .
H521 H 0.6437 0.7446 0.9124 0.1391 1.0000 Uiso R .
H522 H 0.6941 0.7641 0.9749 0.1392 1.0000 Uiso R .
H523 H 0.6965 0.8355 0.9187 0.1386 1.0000 Uiso R .
H541 H 0.7707 0.3200 0.5512 0.0496 1.0000 Uiso R .
H542 H 0.8165 0.3831 0.6039 0.0497 1.0000 Uiso R .
H543 H 0.7613 0.3030 0.6160 0.0490 1.0000 Uiso R .
H551 H 0.6919 0.5654 0.5194 0.0653 1.0000 Uiso R .
H552 H 0.7710 0.5470 0.5367 0.0653 1.0000 Uiso R .
H553 H 0.7238 0.4720 0.4909 0.0656 1.0000 Uiso R .
H561 H 0.6426 0.3509 0.5279 0.0617 1.0000 Uiso R .
H562 H 0.6430 0.3507 0.5967 0.0621 1.0000 Uiso R .
H563 H 0.6149 0.4476 0.5577 0.0619 1.0000 Uiso R .
C58 C 0.4710(6) 0.8967(6) 0.4513(4) 0.1117 0.5000 Uani D U
C59 C 0.4674(3) 0.9976(5) 0.4758(3) 0.1117 0.5000 Uani D U
C57 C 0.4109(6) 0.8963(7) 0.4030(5) 0.1304 0.5000 Uani D U
H571 H 0.3951 0.8258 0.3977 0.1961 0.5000 Uiso R .
H572 H 0.4232 0.9216 0.3676 0.1961 0.5000 Uiso R .
H573 H 0.3779 0.9410 0.4145 0.1959 0.5000 Uiso R .
H581 H 0.5107 0.8861 0.4358 0.1343 0.5000 Uiso R .
H582 H 0.4676 0.8432 0.4797 0.1342 0.5000 Uiso R .
H591 H 0.4663 1.0503 0.4461 0.1339 0.5000 Uiso R .
H592 H 0.4294 1.0060 0.4930 0.1340 0.5000 Uiso R .

loop_
_atom_site_aniso_label
_atom_site_aniso_U_11
_atom_site_aniso_U_22
_atom_site_aniso_U_33
_atom_site_aniso_U_23
_atom_site_aniso_U_13
_atom_site_aniso_U_12
Sn1 0.02076(7) 0.02327(7) 0.02176(7) 0.00113(4) 0.00397(4) 0.00122(4)
B1 0.0229(10) 0.0234(10) 0.0229(10) 0.0011(8) 0.0033(8) 0.0002(8)
B2 0.0263(10) 0.0206(9) 0.0215(10) 0.0000(8) 0.0048(8) 0.0013(8)
N1 0.0205(7) 0.0249(8) 0.0317(8) 0.0040(7) 0.0005(6) 0.0001(6)
N2 0.0226(8) 0.0233(8) 0.0305(8) 0.0009(6) 0.0035(6) -0.0026(6)
N3 0.0339(9) 0.0271(8) 0.0192(7) -0.0015(6) 0.0056(6) 0.0085(7)
N4 0.0307(8) 0.0290(8) 0.0185(7) -0.0003(6) 0.0028(6) 0.0050(7)
N5 0.0275(8) 0.0259(8) 0.0221(8) 0.0003(6) 0.0032(6) 0.0030(6)
C1 0.0211(9) 0.0327(11) 0.0462(12) 0.0049(9) 0.0004(8) 0.0024(8)
C2 0.0196(9) 0.0345(11) 0.0422(12) 0.0014(9) 0.0043(8) -0.0015(8)
C3 0.0256(9) 0.0256(9) 0.0309(10) 0.0059(8) 0.0023(7) 0.0061(8)
C4 0.0433(12) 0.0352(12) 0.0315(11) 0.0068(9) 0.0029(9) 0.0090(10)
C5 0.0571(15) 0.0441(14) 0.0331(12) 0.0157(10) 0.0110(10) 0.0167(12)
C6 0.0465(13) 0.0412(13) 0.0497(14) 0.0221(11) 0.0191(11) 0.0097(11)
C7 0.0372(11) 0.0265(10) 0.0501(13) 0.0087(10) 0.0128(10) 0.0008(9)
C8 0.0260(9) 0.0244(9) 0.0352(11) 0.0046(8) 0.0068(8) 0.0046(8)
C9 0.0579(16) 0.0472(14) 0.0375(13) -0.0026(11) -0.0050(11) 0.0024(12)
C10 0.077(2) 0.0491(17) 0.069(2) -0.0055(15) -0.0020(16) 0.0097(15)
C11 0.089(3) 0.060(2) 0.077(2) 0.0033(18) -0.0327(19) 0.0041(18)
C12 0.0377(11) 0.0226(9) 0.0351(11) 0.0006(8) 0.0068(9) 0.0016(8)
C13 0.0563(16) 0.0482(15) 0.0546(16) -0.0127(13) 0.0030(13) -0.0146(13)
C14 0.0595(17) 0.0608(17) 0.0483(15) -0.0018(13) 0.0196(13) 0.0169(14)
C15 0.0229(9) 0.0269(10) 0.0264(9) 0.0004(7) 0.0012(7) -0.0053(7)
C16 0.0248(9) 0.0349(11) 0.0287(10) -0.0036(8) 0.0017(8) -0.0058(8)
C17 0.0385(12) 0.0468(13) 0.0269(10) 0.0049(9) 0.0045(9) -0.0051(10)
C18 0.0396(11) 0.0398(12) 0.0348(11) 0.0130(10) -0.0013(9) -0.0035(10)
C19 0.0333(10) 0.0278(10) 0.0402(11) 0.0035(9) 0.0020(9) -0.0021(9)
C20 0.0238(9) 0.0270(10) 0.0295(10) 0.0005(8) 0.0010(7) -0.0041(7)
C21 0.0305(11) 0.0431(12) 0.0371(12) -0.0093(9) 0.0097(9) -0.0087(9)
C22 0.0431(13) 0.0690(18) 0.0430(14) -0.0204(13) 0.0152(11) -0.0131(13)
C23 0.0323(12) 0.0548(15) 0.0526(15) -0.0084(12) 0.0131(10) -0.0070(11)
C24 0.0353(11) 0.0287(10) 0.0317(10) -0.0022(8) 0.0084(8) -0.0042(8)
C25 0.0465(13) 0.0394(13) 0.0444(13) -0.0103(10) 0.0109(10) 0.0005(10)
C26 0.0448(13) 0.0511(14) 0.0309(11) -0.0040(10) 0.0031(9) 0.0020(11)
C27 0.0455(13) 0.0441(13) 0.0269(10) -0.0026(9) 0.0079(9) 0.0240(10)
C28 0.0424(12) 0.0418(12) 0.0248(10) -0.0039(9) 0.0096(9) 0.0169(10)
C29 0.0256(9) 0.0221(9) 0.0212(9) 0.0006(7) 0.0029(7) 0.0082(7)
C30 0.0240(9) 0.0217(9) 0.0276(9) 0.0002(7) 0.0040(7) 0.0049(7)
C31 0.0313(10) 0.0259(10) 0.0268(9) 0.0057(8) 0.0070(8) 0.0046(8)
C32 0.0348(10) 0.0316(10) 0.0223(9) 0.0015(8) 0.0004(8) 0.0049(8)
C33 0.0282(10) 0.0298(10) 0.0281(10) -0.0025(8) 0.0025(8) -0.0012(8)
C34 0.0307(10) 0.0238(9) 0.0256(9) 0.0000(7) 0.0075(8) 0.0018(8)
C35 0.0265(9) 0.0296(10) 0.0363(11) -0.0015(9) 0.0021(8) -0.0003(8)
C36 0.0328(11) 0.0350(12) 0.0539(14) 0.0035(10) 0.0075(10) -0.0051(9)
C37 0.0488(14) 0.0388(13) 0.0656(17) -0.0246(12) 0.0177(12) -0.0102(11)
C38 0.0412(12) 0.0324(11) 0.0366(11) 0.0055(9) 0.0154(9) -0.0008(9)
C39 0.0623(16) 0.0290(12) 0.0633(17) 0.0063(11) 0.0294(13) -0.0061(11)
C40 0.0613(18) 0.0619(19) 0.112(3) 0.0322(19) 0.0551(19) 0.0155(15)
C41 0.0326(10) 0.0352(11) 0.0195(9) 0.0030(8) 0.0072(8) 0.0063(8)
C42 0.0351(11) 0.0418(12) 0.0326(11) 0.0115(9) 0.0082(9) 0.0032(9)
C43 0.0630(17) 0.0560(17) 0.0429(14) 0.0246(12) 0.0084(12) -0.0044(13)
C44 0.076(2) 0.078(2) 0.0271(12) 0.0208(13) 0.0014(12) 0.0013(16)
C45 0.0601(16) 0.0646(17) 0.0199(10) -0.0020(11) -0.0014(10) 0.0054(13)
C46 0.0445(12) 0.0414(12) 0.0219(10) -0.0026(9) 0.0065(9) 0.0048(10)
C47 0.0413(12) 0.0348(12) 0.0486(13) 0.0066(10) 0.0134(10) -0.0040(10)
C48 0.077(2) 0.0403(15) 0.074(2) -0.0001(14) 0.0191(16) 0.0023(14)
C49 0.0468(16) 0.080(2) 0.105(3) -0.026(2) 0.0286(17) -0.0219(16)
C50 0.0750(18) 0.0387(13) 0.0289(11) -0.0105(10) 0.0003(11) -0.0040(12)
C51 0.085(2) 0.0600(19) 0.0407(14) -0.0104(13) 0.0012(14) -0.0184(16)
C52 0.100(3) 0.051(2) 0.115(3) -0.033(2) 0.001(2) 0.0120(19)
C53 0.0297(10) 0.0318(10) 0.0222(9) -0.0023(8) 0.0032(7) 0.0037(8)
C54 0.0329(10) 0.0344(11) 0.0333(11) -0.0030(9) 0.0083(8) 0.0056(9)
C55 0.0609(15) 0.0439(13) 0.0291(11) 0.0064(10) 0.0141(10) 0.0101(11)
C56 0.0302(11) 0.0547(14) 0.0357(12) -0.0109(10) -0.0010(9) 0.0003(10)
C58 0.195(8) 0.045(3) 0.123(6) 0.026(4) 0.095(5) 0.043(5)
C59 0.199(9) 0.043(3) 0.131(7) 0.038(4) 0.116(6) 0.044(5)
C57 0.207(10) 0.049(4) 0.149(8) 0.006(5) 0.070(7) 0.021(6)

loop_
_atom_type_symbol
_atom_type_scat_dispersion_real
_atom_type_scat_dispersion_imag
_atom_type_scat_Cromer_Mann_a1
_atom_type_scat_Cromer_Mann_b1
_atom_type_scat_Cromer_Mann_a2
_atom_type_scat_Cromer_Mann_b2
_atom_type_scat_Cromer_Mann_a3
_atom_type_scat_Cromer_Mann_b3
_atom_type_scat_Cromer_Mann_a4
_atom_type_scat_Cromer_Mann_b4
_atom_type_scat_Cromer_Mann_c
_atom_type_scat_source
Sn 0.0259 5.4591 19.1889 5.8303 19.1005 0.5031 4.4585 26.8909 2.4663 83.9572 4.7821 'International Tables Vol C 4.2.6.8 and 6.1.1.4'
B 0.0090 0.0039 2.0545 23.2185 1.3326 1.0210 1.0979 60.3498 0.7068 0.1403 -0.1932 'International Tables Vol C 4.2.6.8 and 6.1.1.4'
N 0.0311 0.0180 12.2126 0.0057 3.1322 9.8933 2.0125 28.9975 1.1663 0.5826 -11.5290 'International Tables Vol C 4.2.6.8 and 6.1.1.4'
C 0.0181 0.0091 2.3100 20.8439 1.0200 10.2075 1.5886 0.5687 0.8650 51.6512 0.2156 'International Tables Vol C 4.2.6.8 and 6.1.1.4'
H 0.0000 0.0000 0.4930 10.5109 0.3229 26.1257 0.1402 3.1424 0.0408 57.7998 0.0030 'International Tables Vol C 4.2.6.8 and 6.1.1.4'

loop_
_geom_angle_atom_site_label_1
_geom_angle_site_symmetry_1
_geom_angle_atom_site_label_2
_geom_angle_atom_site_label_3
_geom_angle
_geom_angle_publ_flag
B1 . Sn1 B2 118.25(7) yes
B1 . Sn1 N5 90.33(6) yes
B2 . Sn1 N5 95.35(6) yes
Sn1 . B1 N1 118.47(13) yes
Sn1 . B1 N2 137.00(14) yes
N1 . B1 N2 102.53(15) yes
Sn1 . B2 N3 123.22(13) yes
Sn1 . B2 N4 128.95(14) yes
N3 . B2 N4 102.52(16) yes
B1 . N1 C1 109.98(16) yes
B1 . N1 C3 130.28(16) yes
C1 . N1 C3 119.64(16) yes
B1 . N2 C2 108.64(16) yes
B1 . N2 C15 131.14(16) yes
C2 . N2 C15 120.22(16) yes
B2 . N3 C27 109.38(16) yes
B2 . N3 C29 133.36(16) yes
C27 . N3 C29 116.06(16) yes
B2 . N4 C28 109.36(16) yes
B2 . N4 C41 134.78(17) yes
C28 . N4 C41 115.06(16) yes
Sn1 . N5 C53 119.68(12) yes
Sn1 . N5 H1 107.1 no
C53 . N5 H1 106.1 no
Sn1 . N5 H2 108.4 no
C53 . N5 H2 107.8 no
H1 . N5 H2 107.1 no
N1 . C1 C2 109.04(18) yes
N1 . C1 H11 124.0 no
C2 . C1 H11 126.9 no
N2 . C2 C1 109.79(17) yes
N2 . C2 H21 123.8 no
C1 . C2 H21 126.4 no
N1 . C3 C4 118.30(19) yes
N1 . C3 C8 119.52(17) yes
C4 . C3 C8 122.12(19) yes
C3 . C4 C5 117.7(2) yes
C3 . C4 C9 120.8(2) yes
C5 . C4 C9 121.6(2) yes
C4 . C5 C6 121.1(2) yes
C4 . C5 H51 119.1 no
C6 . C5 H51 119.7 no
C5 . C6 C7 120.0(2) yes
C5 . C6 H61 120.5 no
C7 . C6 H61 119.5 no
C6 . C7 C8 121.1(2) yes
C6 . C7 H71 119.3 no
C8 . C7 H71 119.5 no
C3 . C8 C7 117.84(19) yes
C3 . C8 C12 121.47(18) yes
C7 . C8 C12 120.64(19) yes
C4 . C9 C10 112.8(2) yes
C4 . C9 C11 113.7(2) yes
C10 . C9 C11 116.0(3) yes
C4 . C9 H91 104.1 no
C10 . C9 H91 102.2 no
C11 . C9 H91 106.4 no
C9 . C10 H101 112.0 no
C9 . C10 H102 105.3 no
H101 . C10 H102 111.4 no
C9 . C10 H103 109.7 no
H101 . C10 H103 111.1 no
H102 . C10 H103 107.1 no
C9 . C11 H111 109.2 no
C9 . C11 H112 111.0 no
H111 . C11 H112 108.3 no
C9 . C11 H113 110.0 no
H111 . C11 H113 108.9 no
H112 . C11 H113 109.4 no
C8 . C12 C13 113.59(19) yes
C8 . C12 C14 110.13(18) yes
C13 . C12 C14 110.8(2) yes
C8 . C12 H121 107.1 no
C13 . C12 H121 106.5 no
C14 . C12 H121 108.5 no
C12 . C13 H131 112.2 no
C12 . C13 H132 109.4 no
H131 . C13 H132 108.5 no
C12 . C13 H133 110.8 no
H131 . C13 H133 108.4 no
H132 . C13 H133 107.4 no
C12 . C14 H141 109.3 no
C12 . C14 H142 111.4 no
H141 . C14 H142 109.1 no
C12 . C14 H143 108.5 no
H141 . C14 H143 109.1 no
H142 . C14 H143 109.4 no
N2 . C15 C16 119.98(18) yes
N2 . C15 C20 119.40(17) yes
C16 . C15 C20 120.58(18) yes
C15 . C16 C17 117.8(2) yes
C15 . C16 C21 124.21(19) yes
C17 . C16 C21 117.74(19) yes
C16 . C17 C18 121.9(2) yes
C16 . C17 H171 118.3 no
C18 . C17 H171 119.8 no
C17 . C18 C19 119.6(2) yes
C17 . C18 H181 120.4 no
C19 . C18 H181 120.0 no
C18 . C19 C20 121.5(2) yes
C18 . C19 H191 118.7 no
C20 . C19 H191 119.8 no
C15 . C20 C19 118.38(19) yes
C15 . C20 C24 121.49(18) yes
C19 . C20 C24 119.94(19) yes
C16 . C21 C22 113.7(2) yes
C16 . C21 C23 109.87(19) yes
C22 . C21 C23 107.44(19) yes
C16 . C21 H211 109.0 no
C22 . C21 H211 108.6 no
C23 . C21 H211 108.0 no
C21 . C22 H221 112.3 no
C21 . C22 H222 110.6 no
H221 . C22 H222 108.8 no
C21 . C22 H223 111.0 no
H221 . C22 H223 107.2 no
H222 . C22 H223 106.9 no
C21 . C23 H231 108.9 no
C21 . C23 H232 111.4 no
H231 . C23 H232 108.9 no
C21 . C23 H233 110.7 no
H231 . C23 H233 108.0 no
H232 . C23 H233 108.8 no
C20 . C24 C25 113.31(18) yes
C20 . C24 C26 108.99(17) yes
C25 . C24 C26 109.41(19) yes
C20 . C24 H241 107.0 no
C25 . C24 H241 108.2 no
C26 . C24 H241 109.9 no
C24 . C25 H251 109.5 no
C24 . C25 H252 110.4 no
H251 . C25 H252 109.9 no
C24 . C25 H253 110.1 no
H251 . C25 H253 108.1 no
H252 . C25 H253 108.8 no
C24 . C26 H261 110.9 no
C24 . C26 H262 111.9 no
H261 . C26 H262 106.8 no
C24 . C26 H263 111.1 no
H261 . C26 H263 106.1 no
H262 . C26 H263 109.7 no
N3 . C27 C28 109.04(18) yes
N3 . C27 H271 124.0 no
C28 . C27 H271 126.9 no
N4 . C28 C27 109.67(18) yes
N4 . C28 H281 123.5 no
C27 . C28 H281 126.9 no
N3 . C29 C30 119.85(17) yes
N3 . C29 C34 118.34(17) yes
C30 . C29 C34 121.59(17) yes
C29 . C30 C31 118.16(17) yes
C29 . C30 C35 120.56(17) yes
C31 . C30 C35 121.23(18) yes
C30 . C31 C32 120.70(18) yes
C30 . C31 H311 118.9 no
C32 . C31 H311 120.4 no
C31 . C32 C33 120.51(18) yes
C31 . C32 H321 119.4 no
C33 . C32 H321 120.1 no
C32 . C33 C34 120.98(19) yes
C32 . C33 H331 119.4 no
C34 . C33 H331 119.6 no
C29 . C34 C33 118.03(18) yes
C29 . C34 C38 122.69(18) yes
C33 . C34 C38 119.28(19) yes
C30 . C35 C36 113.47(18) yes
C30 . C35 C37 110.60(17) yes
C36 . C35 C37 109.78(19) yes
C30 . C35 H351 107.5 no
C36 . C35 H351 108.9 no
C37 . C35 H351 106.3 no
C35 . C36 H361 110.0 no
C35 . C36 H362 110.8 no
H361 . C36 H362 107.9 no
C35 . C36 H363 111.5 no
H361 . C36 H363 108.6 no
H362 . C36 H363 107.9 no
C35 . C37 H371 109.3 no
C35 . C37 H372 110.9 no
H371 . C37 H372 108.9 no
C35 . C37 H373 109.5 no
H371 . C37 H373 108.0 no
H372 . C37 H373 110.1 no
C34 . C38 C39 111.89(18) yes
C34 . C38 C40 111.8(2) yes
C39 . C38 C40 111.0(2) yes
C34 . C38 H381 108.8 no
C39 . C38 H381 106.0 no
C40 . C38 H381 107.0 no
C38 . C39 H391 109.4 no
C38 . C39 H392 108.3 no
H391 . C39 H392 110.7 no
C38 . C39 H393 109.1 no
H391 . C39 H393 110.1 no
H392 . C39 H393 109.3 no
C38 . C40 H401 109.4 no
C38 . C40 H402 109.0 no
H401 . C40 H402 109.7 no
C38 . C40 H403 109.1 no
H401 . C40 H403 109.9 no
H402 . C40 H403 109.7 no
N4 . C41 C42 118.57(19) yes
N4 . C41 C46 119.20(19) yes
C42 . C41 C46 121.86(19) yes
C41 . C42 C43 117.7(2) yes
C41 . C42 C47 122.30(19) yes
C43 . C42 C47 119.9(2) yes
C42 . C43 C44 120.8(3) yes
C42 . C43 H431 120.0 no
C44 . C43 H431 119.2 no
C43 . C44 C45 120.6(2) yes
C43 . C44 H441 119.2 no
C45 . C44 H441 120.2 no
C44 . C45 C46 121.1(2) yes
C44 . C45 H451 120.0 no
C46 . C45 H451 118.9 no
C41 . C46 C45 117.8(2) yes
C41 . C46 C50 121.94(19) yes
C45 . C46 C50 120.2(2) yes
C42 . C47 C48 112.6(2) yes
C42 . C47 C49 110.1(2) yes
C48 . C47 C49 111.8(2) yes
C42 . C47 H471 107.1 no
C48 . C47 H471 108.0 no
C49 . C47 H471 107.0 no
C47 . C48 H481 108.3 no
C47 . C48 H482 109.8 no
H481 . C48 H482 109.6 no
C47 . C48 H483 109.7 no
H481 . C48 H483 109.0 no
H482 . C48 H483 110.3 no
C47 . C49 H491 109.8 no
C47 . C49 H492 112.2 no
H491 . C49 H492 108.3 no
C47 . C49 H493 109.5 no
H491 . C49 H493 107.6 no
H492 . C49 H493 109.4 no
C46 . C50 C51 113.5(2) yes
C46 . C50 C52 110.3(3) yes
C51 . C50 C52 109.6(2) yes
C46 . C50 H501 108.9 no
C51 . C50 H501 107.4 no
C52 . C50 H501 107.0 no
C50 . C51 H511 111.7 no
C50 . C51 H512 110.0 no
H511 . C51 H512 107.9 no
C50 . C51 H513 110.1 no
H511 . C51 H513 108.6 no
H512 . C51 H513 108.5 no
C50 . C52 H521 110.7 no
C50 . C52 H522 107.9 no
H521 . C52 H522 110.0 no
C50 . C52 H523 108.5 no
H521 . C52 H523 109.2 no
H522 . C52 H523 110.5 no
N5 . C53 C54 108.23(15) yes
N5 . C53 C55 108.70(17) yes
C54 . C53 C55 111.60(18) yes
N5 . C53 C56 108.26(16) yes
C54 . C53 C56 110.05(19) yes
C55 . C53 C56 109.91(18) yes
C53 . C54 H541 108.4 no
C53 . C54 H542 110.2 no
H541 . C54 H542 109.3 no
C53 . C54 H543 110.3 no
H541 . C54 H543 107.9 no
H542 . C54 H543 110.6 no
C53 . C55 H551 110.7 no
C53 . C55 H552 110.8 no
H551 . C55 H552 109.4 no
C53 . C55 H553 108.6 no
H551 . C55 H553 108.1 no
H552 . C55 H553 109.2 no
C53 . C56 H561 109.9 no
C53 . C56 H562 109.7 no
H561 . C56 H562 108.4 no
C53 . C56 H563 111.0 no
H561 . C56 H563 109.1 no
H562 . C56 H563 108.7 no
C59 . C58 C57 101.1(7) yes
C59 . C58 H581 113.3 no
C57 . C58 H581 110.6 no
C59 . C58 H582 111.8 no
C57 . C58 H582 109.6 no
H581 . C58 H582 110.1 no
C59 2_676 C59 C58 102.1(8) yes
C59 2_676 C59 H591 111.5 no
C58 . C59 H591 111.3 no
C59 2_676 C59 H592 110.6 no
C58 . C59 H592 112.7 no
H591 . C59 H592 108.6 no
C58 . C57 H571 107.5 no
C58 . C57 H572 107.8 no
H571 . C57 H572 111.0 no
C58 . C57 H573 108.1 no
H571 . C57 H573 111.2 no
H572 . C57 H573 111.0 no

loop_
_geom_bond_atom_site_label_1
_geom_bond_atom_site_label_2
_geom_bond_site_symmetry_2
_geom_bond_distance
_geom_bond_publ_flag
Sn1 B1 . 2.323(2) yes
Sn1 B2 . 2.338(2) yes
Sn1 N5 . 2.3496(16) yes
B1 N1 . 1.450(3) yes
B1 N2 . 1.467(3) yes
B2 N3 . 1.452(3) yes
B2 N4 . 1.455(2) yes
N1 C1 . 1.402(2) yes
N1 C3 . 1.437(2) yes
N2 C2 . 1.409(2) yes
N2 C15 . 1.430(2) yes
N3 C27 . 1.414(2) yes
N3 C29 . 1.432(2) yes
N4 C28 . 1.404(3) yes
N4 C41 . 1.437(2) yes
N5 C53 . 1.503(2) yes
N5 H1 . 0.900 no
N5 H2 . 0.894 no
C1 C2 . 1.340(3) yes
C1 H11 . 0.932 no
C2 H21 . 0.932 no
C3 C4 . 1.401(3) yes
C3 C8 . 1.400(3) yes
C4 C5 . 1.401(3) yes
C4 C9 . 1.529(3) yes
C5 C6 . 1.384(4) yes
C5 H51 . 0.936 no
C6 C7 . 1.381(3) yes
C6 H61 . 0.948 no
C7 C8 . 1.398(3) yes
C7 H71 . 0.943 no
C8 C12 . 1.517(3) yes
C9 C10 . 1.471(4) yes
C9 C11 . 1.485(4) yes
C9 H91 . 1.005 no
C10 H101 . 0.978 no
C10 H102 . 0.979 no
C10 H103 . 0.974 no
C11 H111 . 0.976 no
C11 H112 . 0.955 no
C11 H113 . 0.954 no
C12 C13 . 1.519(3) yes
C12 C14 . 1.526(3) yes
C12 H121 . 0.985 no
C13 H131 . 0.964 no
C13 H132 . 0.942 no
C13 H133 . 0.953 no
C14 H141 . 0.965 no
C14 H142 . 0.973 no
C14 H143 . 0.964 no
C15 C16 . 1.418(3) yes
C15 C20 . 1.410(3) yes
C16 C17 . 1.400(3) yes
C16 C21 . 1.525(3) yes
C17 C18 . 1.374(4) yes
C17 H171 . 0.931 no
C18 C19 . 1.382(3) yes
C18 H181 . 0.942 no
C19 C20 . 1.395(3) yes
C19 H191 . 0.936 no
C20 C24 . 1.524(3) yes
C21 C22 . 1.530(3) yes
C21 C23 . 1.542(3) yes
C21 H211 . 0.977 no
C22 H221 . 0.959 no
C22 H222 . 0.965 no
C22 H223 . 0.965 no
C23 H231 . 0.967 no
C23 H232 . 0.954 no
C23 H233 . 0.956 no
C24 C25 . 1.528(3) yes
C24 C26 . 1.539(3) yes
C24 H241 . 0.980 no
C25 H251 . 0.948 no
C25 H252 . 0.966 no
C25 H253 . 0.949 no
C26 H261 . 0.962 no
C26 H262 . 0.971 no
C26 H263 . 0.964 no
C27 C28 . 1.333(3) yes
C27 H271 . 0.923 no
C28 H281 . 0.925 no
C29 C30 . 1.404(3) yes
C29 C34 . 1.407(3) yes
C30 C31 . 1.398(3) yes
C30 C35 . 1.519(3) yes
C31 C32 . 1.385(3) yes
C31 H311 . 0.923 no
C32 C33 . 1.379(3) yes
C32 H321 . 0.961 no
C33 C34 . 1.397(3) yes
C33 H331 . 0.931 no
C34 C38 . 1.524(3) yes
C35 C36 . 1.529(3) yes
C35 C37 . 1.535(3) yes
C35 H351 . 0.971 no
C36 H361 . 0.946 no
C36 H362 . 0.967 no
C36 H363 . 0.967 no
C37 H371 . 0.957 no
C37 H372 . 0.980 no
C37 H373 . 0.957 no
C38 C39 . 1.517(3) yes
C38 C40 . 1.516(4) yes
C38 H381 . 0.978 no
C39 H391 . 0.972 no
C39 H392 . 0.964 no
C39 H393 . 0.964 no
C40 H401 . 0.970 no
C40 H402 . 0.956 no
C40 H403 . 0.959 no
C41 C42 . 1.396(3) yes
C41 C46 . 1.405(3) yes
C42 C43 . 1.405(3) yes
C42 C47 . 1.524(3) yes
C43 C44 . 1.379(4) yes
C43 H431 . 0.933 no
C44 C45 . 1.367(4) yes
C44 H441 . 0.936 no
C45 C46 . 1.399(3) yes
C45 H451 . 0.942 no
C46 C50 . 1.519(3) yes
C47 C48 . 1.517(4) yes
C47 C49 . 1.519(4) yes
C47 H471 . 0.973 no
C48 H481 . 0.966 no
C48 H482 . 0.955 no
C48 H483 . 0.961 no
C49 H491 . 0.951 no
C49 H492 . 0.958 no
C49 H493 . 0.961 no
C50 C51 . 1.518(4) yes
C50 C52 . 1.539(5) yes
C50 H501 . 0.965 no
C51 H511 . 0.949 no
C51 H512 . 0.972 no
C51 H513 . 0.963 no
C52 H521 . 0.962 no
C52 H522 . 0.967 no
C52 H523 . 0.964 no
C53 C54 . 1.528(3) yes
C53 C55 . 1.528(3) yes
C53 C56 . 1.514(3) yes
C54 H541 . 0.953 no
C54 H542 . 0.973 no
C54 H543 . 0.961 no
C55 H551 . 0.974 no
C55 H552 . 0.970 no
C55 H553 . 0.967 no
C56 H561 . 0.976 no
C56 H562 . 0.958 no
C56 H563 . 0.963 no
C58 C59 . 1.419(10) yes
C58 C57 . 1.454(9) yes
C58 H581 . 0.961 no
C58 H582 . 0.957 no
C59 C59 2_676 1.525(9) yes
C59 H591 . 0.954 no
C59 H592 . 0.949 no
C57 H571 . 0.960 no
C57 H572 . 0.953 no
C57 H573 . 0.963 no
